data_4507060
loop_
_publ_author_name
'Natarajan, Palani'
'Bajpai, Alankriti'
'Venugopalan, Paloth'
'Moorthy, Jarugu Narasimha'

_publ_section_title
;
 Pseudopolymorphism of a Highly Adaptable Tetraarylpyrene Host that
 Exhibits Abundant Solid-State Guest Inclusion
;
_journal_issue 12
_journal_name_full 'Crystal Growth &amp; Design'
_journal_page_first 6134
_journal_paper_doi 10.1021/cg3012684
_journal_volume 12
_journal_year 2012
_chemical_formula_moiety '2(C52 H50 O4), 3(C H Cl3)'
_chemical_formula_sum 'C107 H103 Cl9 O8'
_chemical_formula_weight 1835.94
_chemical_name_common tetra(2,6-dimethyl-4-methoxyphenyl)pyrene-Chloroform2
_chemical_name_systematic
;
 tetra(2,6-dimethyl-4-methoxyphenyl)pyrene
;
_space_group_IT_number 15
_symmetry_cell_setting monoclinic
_symmetry_Int_Tables_number 15
_symmetry_space_group_name_Hall '-C 2yc'
_symmetry_space_group_name_H-M 'C 1 2/c 1'
_atom_sites_solution_hydrogens geom
_atom_sites_solution_primary direct
_atom_sites_solution_secondary difmap
_audit_creation_method SHELXL-97
_cell_angle_alpha 90.00
_cell_angle_beta 107.967(2)
_cell_angle_gamma 90.00
_cell_formula_units_Z 4
_cell_length_a 20.1999(13)
_cell_length_b 21.9548(13)
_cell_length_c 22.6618(13)
_cell_measurement_reflns_used 3153
_cell_measurement_temperature 100(2)
_cell_measurement_theta_max 22.62
_cell_measurement_theta_min 2.61
_cell_volume 9560.1(10)
_computing_cell_refinement 'Bruker SAINT'
_computing_data_collection 'Bruker APEX'
_computing_data_reduction 'Bruker SAINT'
_computing_molecular_graphics 'SHELXL 5.1, XP (Sheldrick, 1994)'
_computing_publication_material SHELXS-97
_computing_structure_refinement 'SHELXL-97 (Sheldrick, 2008)'
_computing_structure_solution 'SHELXS-97 (Sheldrick, 2008)'
_diffrn_ambient_temperature 100(2)
_diffrn_measured_fraction_theta_full 0.994
_diffrn_measured_fraction_theta_max 0.994
_diffrn_measurement_device_type 'Bruker SMART APEX'
_diffrn_measurement_method 'phi and omega scans'
_diffrn_radiation_monochromator graphite
_diffrn_radiation_source 'fine-focus sealed tube'
_diffrn_radiation_type MoK\a
_diffrn_radiation_wavelength 0.71073
_diffrn_reflns_av_R_equivalents 0.0574
_diffrn_reflns_av_sigmaI/netI 0.0655
_diffrn_reflns_limit_h_max 24
_diffrn_reflns_limit_h_min -23
_diffrn_reflns_limit_k_max 20
_diffrn_reflns_limit_k_min -26
_diffrn_reflns_limit_l_max 25
_diffrn_reflns_limit_l_min -26
_diffrn_reflns_number 24532
_diffrn_reflns_theta_full 25.00
_diffrn_reflns_theta_max 25.00
_diffrn_reflns_theta_min 2.08
_exptl_absorpt_coefficient_mu 0.320
_exptl_absorpt_correction_T_max 0.968
_exptl_absorpt_correction_T_min 0.952
_exptl_absorpt_correction_type multi-scan
_exptl_absorpt_process_details 'SADABS (Bruker, 2009)'
_exptl_crystal_colour 'color less'
_exptl_crystal_density_diffrn 1.276
_exptl_crystal_density_method 'not measured'
_exptl_crystal_description chunks
_exptl_crystal_F_000 3848
_exptl_crystal_size_max 0.2
_exptl_crystal_size_mid 0.1
_exptl_crystal_size_min 0.1
_refine_diff_density_max 0.346
_refine_diff_density_min -0.250
_refine_diff_density_rms 0.058
_refine_ls_extinction_method none
_refine_ls_goodness_of_fit_ref 1.013
_refine_ls_hydrogen_treatment constr
_refine_ls_matrix_type full
_refine_ls_number_parameters 605
_refine_ls_number_reflns 8356
_refine_ls_number_restraints 6
_refine_ls_restrained_S_all 1.018
_refine_ls_R_factor_all 0.0912
_refine_ls_R_factor_gt 0.0584
_refine_ls_shift/su_max 0.000
_refine_ls_shift/su_mean 0.000
_refine_ls_structure_factor_coef Fsqd
_refine_ls_weighting_details 'calc w=1/[\s^2^(Fo^2^)+(0.0702P)^2^+0.0000P] where P=(Fo^2^+2Fc^2^)/3'
_refine_ls_weighting_scheme calc
_refine_ls_wR_factor_gt 0.1331
_refine_ls_wR_factor_ref 0.1488
_reflns_number_gt 5539
_reflns_number_total 8356
_reflns_threshold_expression >2sigma(I)
_cod_data_source_file cg3012684_si_001.cif
_cod_data_source_block TPCH2
_cod_depositor_comments
;
The following automatic conversions were performed:

'_symmetry_cell_setting' value 'Monoclinic' changed to 'monoclinic'
according to /home/saulius/struct/CIF-dictionaries/cif_core.dic
dictionary named 'cif_core.dic' version 2.4.2 from
2011-04-26.

'_exptl_absorpt_correction_type' value 'MULTI-SCAN'
changed to 'multi-scan' according to
/home/saulius/struct/CIF-dictionaries/cif_core.dic dictionary named
'cif_core.dic' version 2.4.2 from 2011-04-26.

Automatic conversion script
Id: cif_fix_values 1891 2012-01-12 08:04:46Z andrius 
;
_cod_original_sg_symbol_H-M C2/c
_cod_database_code 4507060

loop_
_symmetry_equiv_pos_as_xyz
'x, y, z'
'-x, y, -z+1/2'
'x+1/2, y+1/2, z'
'-x+1/2, y+1/2, -z+1/2'
'-x, -y, -z'
'x, -y, z-1/2'
'-x+1/2, -y+1/2, -z'
'x+1/2, -y+1/2, z-1/2'

loop_
_atom_site_label
_atom_site_type_symbol
_atom_site_fract_x
_atom_site_fract_y
_atom_site_fract_z
_atom_site_U_iso_or_equiv
_atom_site_adp_type
_atom_site_occupancy
_atom_site_symmetry_multiplicity
_atom_site_calc_flag
_atom_site_refinement_flags
_atom_site_disorder_assembly
_atom_site_disorder_group
Cl1 Cl 0.3433(3) 0.2785(4) 1.01345(15) 0.0816(19) Uani 0.478(11) 1 d P A 1
Cl2 Cl 0.4172(3) 0.25792(19) 0.9266(5) 0.0882(18) Uani 0.478(11) 1 d P A 1
Cl3 Cl 0.41110(18) 0.37917(15) 0.97013(19) 0.0434(10) Uani 0.478(11) 1 d P A 1
Cl1' Cl 0.3189(2) 0.3087(3) 0.9952(3) 0.0839(14) Uani 0.522(11) 1 d PD A 2
Cl2' Cl 0.42521(18) 0.2449(2) 0.9628(3) 0.0825(14) Uani 0.522(11) 1 d PD A 2
Cl3' Cl 0.4218(4) 0.3747(3) 0.9587(4) 0.129(2) Uani 0.522(11) 1 d PD A 2
Cl4 Cl 0.37412(10) 0.72390(8) 0.00818(8) 0.0670(5) Uani 0.50 1 d PD . .
Cl5 Cl 0.29363(12) 0.82447(10) 0.02929(9) 0.0620(5) Uani 0.50 1 d PD . .
Cl6 Cl 0.22652(14) 0.71036(15) -0.01502(11) 0.0867(8) Uani 0.50 1 d PD . .
O2 O 0.27886(9) 0.36734(9) 0.82238(8) 0.0446(5) Uani 1 1 d . . .
O3 O -0.20012(9) 0.71618(8) 0.69184(8) 0.0360(4) Uani 1 1 d . . .
O4 O 0.18234(8) 0.64381(8) 0.11907(8) 0.0348(4) Uani 1 1 d . . .
O5 O 0.67867(10) 0.30500(9) 0.32719(8) 0.0454(5) Uani 1 1 d . . .
C1 C 0.40605(12) 0.56923(11) -0.06806(11) 0.0268(6) Uani 1 1 d . . .
H1 H 0.3773 0.5927 -0.0999 0.032 Uiso 1 1 calc R . .
C2 C 0.39274(11) 0.56608(11) -0.01369(10) 0.0263(6) Uani 1 1 d . . .
H2 H 0.3552 0.5876 -0.0087 0.032 Uiso 1 1 calc R . .
C3 C 0.43507(11) 0.53031(10) 0.03687(10) 0.0225(5) Uani 1 1 d . . .
C4 C 0.42058(12) 0.52523(10) 0.09409(10) 0.0228(5) Uani 1 1 d . . .
C5 C 0.46386(12) 0.48973(11) 0.14102(10) 0.0259(6) Uani 1 1 d . . .
H5 H 0.4542 0.4869 0.1785 0.031 Uiso 1 1 calc R . .
C6 C 0.52082(12) 0.45836(11) 0.13460(10) 0.0239(5) Uani 1 1 d . . .
C7 C 0.53638(11) 0.46272(11) 0.07825(10) 0.0233(5) Uani 1 1 d . . .
C8 C 0.49290(11) 0.49839(10) 0.02920(10) 0.0224(5) Uani 1 1 d . . .
C9 C 0.56361(12) 0.41935(12) 0.18691(10) 0.0262(6) Uani 1 1 d . . .
C10 C 0.61808(12) 0.44492(12) 0.23467(10) 0.0274(6) Uani 1 1 d . . .
C11 C 0.65753(13) 0.40728(13) 0.28262(11) 0.0314(6) Uani 1 1 d . . .
H11 H 0.6939 0.4237 0.3146 0.038 Uiso 1 1 calc R . .
C12 C 0.64264(13) 0.34561(13) 0.28263(11) 0.0342(6) Uani 1 1 d . . .
C13 C 0.58800(14) 0.32109(12) 0.23563(12) 0.0350(6) Uani 1 1 d . . .
H13 H 0.5778 0.2799 0.2364 0.042 Uiso 1 1 calc R . .
C14 C 0.54832(13) 0.35707(12) 0.18740(11) 0.0312(6) Uani 1 1 d . . .
C15 C 0.48989(14) 0.32913(13) 0.13624(12) 0.0423(7) Uani 1 1 d . . .
H15A H 0.4997 0.3330 0.0976 0.063 Uiso 1 1 calc R . .
H15B H 0.4471 0.3497 0.1335 0.063 Uiso 1 1 calc R . .
H15C H 0.4856 0.2868 0.1450 0.063 Uiso 1 1 calc R . .
C16 C 0.63391(13) 0.51171(12) 0.23521(11) 0.0334(6) Uani 1 1 d . . .
H16A H 0.6470 0.5218 0.1991 0.050 Uiso 1 1 calc R . .
H16B H 0.6715 0.5214 0.2718 0.050 Uiso 1 1 calc R . .
H16C H 0.5934 0.5346 0.2350 0.050 Uiso 1 1 calc R . .
C17 C 0.74292(16) 0.32474(14) 0.36960(12) 0.0516(8) Uani 1 1 d . . .
H17A H 0.7736 0.3376 0.3470 0.077 Uiso 1 1 calc R . .
H17B H 0.7639 0.2918 0.3968 0.077 Uiso 1 1 calc R . .
H17C H 0.7346 0.3582 0.3936 0.077 Uiso 1 1 calc R . .
C18 C 0.35770(12) 0.55516(11) 0.10217(10) 0.0245(5) Uani 1 1 d . . .
C19 C 0.29273(12) 0.52711(11) 0.07798(10) 0.0256(6) Uani 1 1 d . . .
C20 C 0.23284(12) 0.55544(11) 0.08364(10) 0.0260(6) Uani 1 1 d . . .
H20 H 0.1897 0.5367 0.0678 0.031 Uiso 1 1 calc R . .
C21 C 0.23807(12) 0.61128(12) 0.11288(11) 0.0280(6) Uani 1 1 d . . .
C22 C 0.30269(13) 0.63880(12) 0.13799(11) 0.0300(6) Uani 1 1 d . . .
H22 H 0.3058 0.6760 0.1584 0.036 Uiso 1 1 calc R . .
C23 C 0.36283(12) 0.61120(11) 0.13290(10) 0.0274(6) Uani 1 1 d . . .
C24 C 0.43205(13) 0.64257(13) 0.15935(12) 0.0390(7) Uani 1 1 d . . .
H24A H 0.4254 0.6805 0.1778 0.059 Uiso 1 1 calc R . .
H24B H 0.4521 0.6501 0.1268 0.059 Uiso 1 1 calc R . .
H24C H 0.4627 0.6170 0.1903 0.059 Uiso 1 1 calc R . .
C25 C 0.28719(12) 0.46699(11) 0.04486(11) 0.0306(6) Uani 1 1 d . . .
H25A H 0.2963 0.4728 0.0061 0.046 Uiso 1 1 calc R . .
H25B H 0.2412 0.4508 0.0373 0.046 Uiso 1 1 calc R . .
H25C H 0.3206 0.4390 0.0701 0.046 Uiso 1 1 calc R . .
C26 C 0.11434(13) 0.62231(13) 0.08626(13) 0.0415(7) Uani 1 1 d . . .
H26A H 0.1102 0.6178 0.0431 0.062 Uiso 1 1 calc R . .
H26B H 0.0803 0.6510 0.0907 0.062 Uiso 1 1 calc R . .
H26C H 0.1067 0.5836 0.1029 0.062 Uiso 1 1 calc R . .
C27 C -0.09387(12) 0.57559(11) 1.00443(10) 0.0258(6) Uani 1 1 d . . .
H27 H -0.1258 0.5998 1.0157 0.031 Uiso 1 1 calc R . .
C28 C -0.08689(12) 0.58221(11) 0.94782(10) 0.0247(5) Uani 1 1 d . . .
H28 H -0.1140 0.6110 0.9210 0.030 Uiso 1 1 calc R . .
C29 C -0.03898(12) 0.54627(11) 0.92734(10) 0.0241(5) Uani 1 1 d . . .
C30 C -0.03138(12) 0.55271(11) 0.86795(10) 0.0241(5) Uani 1 1 d . . .
C31 C 0.01857(12) 0.51816(11) 0.85249(10) 0.0274(6) Uani 1 1 d . . .
H31 H 0.0235 0.5231 0.8133 0.033 Uiso 1 1 calc R . .
C32 C 0.06130(12) 0.47674(11) 0.89288(10) 0.0251(6) Uani 1 1 d . . .
C33 C 0.05338(11) 0.46795(10) 0.95186(10) 0.0222(5) Uani 1 1 d . . .
C34 C 0.00371(11) 0.50365(10) 0.96971(10) 0.0216(5) Uani 1 1 d . . .
C35 C 0.11743(12) 0.44512(11) 0.87406(10) 0.0264(6) Uani 1 1 d . . .
C36 C 0.18058(12) 0.47605(12) 0.88238(10) 0.0285(6) Uani 1 1 d . . .
C37 C 0.23274(13) 0.44737(12) 0.86528(11) 0.0324(6) Uani 1 1 d . . .
H37 H 0.2754 0.4668 0.8722 0.039 Uiso 1 1 calc R . .
C38 C 0.22282(13) 0.39059(13) 0.83825(11) 0.0339(6) Uani 1 1 d . . .
C39 C 0.16095(13) 0.36026(12) 0.82937(11) 0.0338(6) Uani 1 1 d . . .
H39 H 0.1545 0.3219 0.8111 0.041 Uiso 1 1 calc R . .
C40 C 0.10773(13) 0.38706(12) 0.84777(11) 0.0318(6) Uani 1 1 d . . .
C41 C 0.04034(14) 0.35315(13) 0.83929(13) 0.0443(7) Uani 1 1 d . . .
H41A H 0.0364 0.3424 0.8791 0.066 Uiso 1 1 calc R . .
H41B H 0.0399 0.3168 0.8156 0.066 Uiso 1 1 calc R . .
H41C H 0.0019 0.3787 0.8178 0.066 Uiso 1 1 calc R . .
C42 C 0.19112(13) 0.53986(12) 0.90819(12) 0.0338(6) Uani 1 1 d . . .
H42A H 0.2387 0.5518 0.9154 0.051 Uiso 1 1 calc R . .
H42B H 0.1804 0.5411 0.9466 0.051 Uiso 1 1 calc R . .
H42C H 0.1610 0.5673 0.8791 0.051 Uiso 1 1 calc R . .
C43 C 0.26524(16) 0.31814(14) 0.77930(13) 0.0487(8) Uani 1 1 d . . .
H43A H 0.2525 0.2827 0.7980 0.073 Uiso 1 1 calc R . .
H43B H 0.3062 0.3096 0.7678 0.073 Uiso 1 1 calc R . .
H43C H 0.2278 0.3290 0.7430 0.073 Uiso 1 1 calc R . .
C44 C -0.07694(12) 0.59520(11) 0.82086(10) 0.0251(5) Uani 1 1 d . . .
C45 C -0.05428(12) 0.65462(12) 0.81465(11) 0.0294(6) Uani 1 1 d . . .
C46 C -0.09716(13) 0.69325(12) 0.77095(11) 0.0316(6) Uani 1 1 d . . .
H46 H -0.0825 0.7328 0.7669 0.038 Uiso 1 1 calc R . .
C47 C -0.16166(13) 0.67374(12) 0.73320(11) 0.0290(6) Uani 1 1 d . . .
C48 C -0.18350(13) 0.61513(12) 0.73864(10) 0.0294(6) Uani 1 1 d . . .
H48 H -0.2266 0.6021 0.7130 0.035 Uiso 1 1 calc R . .
C49 C -0.14164(12) 0.57502(11) 0.78234(10) 0.0273(6) Uani 1 1 d . . .
C50 C -0.16624(14) 0.51134(12) 0.78770(12) 0.0372(7) Uani 1 1 d . . .
H50A H -0.2107 0.5051 0.7572 0.056 Uiso 1 1 calc R . .
H50B H -0.1704 0.5054 0.8284 0.056 Uiso 1 1 calc R . .
H50C H -0.1333 0.4828 0.7810 0.056 Uiso 1 1 calc R . .
C51 C 0.01604(13) 0.67659(13) 0.85526(12) 0.0396(7) Uani 1 1 d . . .
H51A H 0.0521 0.6576 0.8423 0.059 Uiso 1 1 calc R . .
H51B H 0.0218 0.6661 0.8977 0.059 Uiso 1 1 calc R . .
H51C H 0.0189 0.7200 0.8515 0.059 Uiso 1 1 calc R . .
C52 C -0.27052(13) 0.70034(13) 0.65821(12) 0.0390(7) Uani 1 1 d . . .
H52A H -0.2706 0.6680 0.6297 0.058 Uiso 1 1 calc R . .
H52B H -0.2939 0.7352 0.6357 0.058 Uiso 1 1 calc R . .
H52C H -0.2942 0.6872 0.6868 0.058 Uiso 1 1 calc R . .
C53 C 0.37052(15) 0.30905(13) 0.94917(13) 0.0510(8) Uani 1 1 d D . .
H53 H 0.3283 0.3162 0.9143 0.061 Uiso 1 1 calc R A 1
C54 C 0.3017(3) 0.7460(3) 0.0310(3) 0.080(3) Uani 0.50 1 d PD . .
H54A H 0.3096 0.7328 0.0730 0.096 Uiso 0.50 1 d PR . .

loop_
_atom_site_aniso_label
_atom_site_aniso_U_11
_atom_site_aniso_U_22
_atom_site_aniso_U_33
_atom_site_aniso_U_23
_atom_site_aniso_U_13
_atom_site_aniso_U_12
Cl1 0.083(3) 0.111(4) 0.0529(15) -0.0103(17) 0.0251(15) -0.053(3)
Cl2 0.094(2) 0.0557(18) 0.134(5) -0.025(2) 0.064(3) -0.0005(15)
Cl3 0.0398(14) 0.0270(14) 0.0490(15) -0.0100(10) -0.0074(10) 0.0011(11)
Cl1' 0.0782(18) 0.089(3) 0.095(3) -0.038(2) 0.0413(19) -0.0100(18)
Cl2' 0.0772(15) 0.0616(18) 0.100(3) -0.0268(18) 0.0146(17) 0.0153(12)
Cl3' 0.143(4) 0.092(3) 0.113(3) 0.019(2) -0.017(3) -0.079(3)
Cl4 0.0819(12) 0.0448(10) 0.0605(11) -0.0093(8) 0.0018(9) 0.0138(9)
Cl5 0.0931(15) 0.0419(11) 0.0599(12) -0.0031(9) 0.0367(11) 0.0009(10)
Cl6 0.110(2) 0.084(2) 0.0710(15) -0.0112(15) 0.0366(13) -0.0502(17)
O2 0.0418(11) 0.0513(14) 0.0470(12) -0.0080(10) 0.0231(9) 0.0117(9)
O3 0.0378(10) 0.0299(11) 0.0361(10) 0.0077(8) 0.0050(8) 0.0026(8)
O4 0.0284(10) 0.0355(11) 0.0428(10) -0.0087(8) 0.0141(8) 0.0008(8)
O5 0.0490(12) 0.0463(13) 0.0399(11) 0.0195(9) 0.0123(10) 0.0158(10)
C1 0.0262(13) 0.0251(14) 0.0274(13) 0.0008(11) 0.0055(11) 0.0014(11)
C2 0.0205(12) 0.0301(15) 0.0276(13) -0.0004(11) 0.0067(11) 0.0036(11)
C3 0.0236(13) 0.0215(13) 0.0229(12) -0.0031(10) 0.0076(10) -0.0036(10)
C4 0.0252(13) 0.0210(13) 0.0224(12) -0.0032(10) 0.0077(10) -0.0016(10)
C5 0.0284(13) 0.0294(15) 0.0217(13) -0.0012(11) 0.0104(11) -0.0038(11)
C6 0.0255(13) 0.0224(14) 0.0229(13) 0.0003(10) 0.0062(10) -0.0031(10)
C7 0.0230(12) 0.0229(14) 0.0234(13) -0.0019(10) 0.0063(10) -0.0047(10)
C8 0.0215(13) 0.0221(14) 0.0236(12) -0.0030(10) 0.0070(10) -0.0033(10)
C9 0.0280(13) 0.0319(15) 0.0221(13) 0.0044(11) 0.0130(11) 0.0056(11)
C10 0.0290(13) 0.0330(15) 0.0231(13) -0.0007(11) 0.0125(11) 0.0063(11)
C11 0.0305(14) 0.0434(18) 0.0207(13) 0.0034(12) 0.0083(11) 0.0054(12)
C12 0.0377(15) 0.0386(17) 0.0300(14) 0.0127(13) 0.0157(12) 0.0123(13)
C13 0.0441(16) 0.0276(15) 0.0381(16) 0.0107(12) 0.0196(13) 0.0048(13)
C14 0.0350(15) 0.0298(16) 0.0314(14) 0.0016(12) 0.0141(12) 0.0017(12)
C15 0.0517(18) 0.0329(17) 0.0390(16) 0.0058(13) 0.0094(14) -0.0087(14)
C16 0.0351(15) 0.0361(16) 0.0265(14) -0.0013(12) 0.0059(11) 0.0010(12)
C17 0.065(2) 0.054(2) 0.0270(16) 0.0010(14) 0.0010(14) 0.0227(16)
C18 0.0257(13) 0.0278(15) 0.0217(12) 0.0032(10) 0.0096(10) 0.0002(11)
C19 0.0313(14) 0.0229(14) 0.0239(13) 0.0012(10) 0.0105(11) -0.0026(11)
C20 0.0246(13) 0.0283(15) 0.0259(13) 0.0011(11) 0.0090(11) -0.0032(11)
C21 0.0278(14) 0.0316(16) 0.0263(13) 0.0005(11) 0.0111(11) 0.0024(11)
C22 0.0374(15) 0.0262(15) 0.0286(14) -0.0050(11) 0.0133(12) -0.0001(12)
C23 0.0315(14) 0.0287(15) 0.0238(13) -0.0004(11) 0.0114(11) -0.0010(11)
C24 0.0353(15) 0.0391(17) 0.0447(16) -0.0138(13) 0.0153(13) -0.0073(13)
C25 0.0279(14) 0.0306(16) 0.0341(14) -0.0037(12) 0.0110(11) -0.0019(11)
C26 0.0326(16) 0.0399(18) 0.0515(18) -0.0020(14) 0.0123(13) 0.0071(13)
C27 0.0250(13) 0.0276(14) 0.0259(13) -0.0021(11) 0.0093(11) 0.0025(11)
C28 0.0259(13) 0.0224(14) 0.0238(13) 0.0013(10) 0.0049(11) 0.0000(10)
C29 0.0257(13) 0.0236(14) 0.0237(13) -0.0027(10) 0.0088(11) -0.0033(11)
C30 0.0261(13) 0.0219(14) 0.0246(13) -0.0008(10) 0.0083(11) -0.0044(10)
C31 0.0324(14) 0.0316(15) 0.0208(13) 0.0005(11) 0.0120(11) -0.0039(11)
C32 0.0277(13) 0.0227(14) 0.0260(13) -0.0031(10) 0.0100(11) -0.0040(10)
C33 0.0204(12) 0.0223(13) 0.0233(12) -0.0035(10) 0.0057(10) -0.0048(10)
C34 0.0211(12) 0.0211(13) 0.0216(12) -0.0007(10) 0.0053(10) -0.0033(10)
C35 0.0283(13) 0.0299(15) 0.0221(13) 0.0006(11) 0.0092(11) 0.0034(11)
C36 0.0307(14) 0.0352(16) 0.0196(12) 0.0009(11) 0.0076(11) 0.0008(11)
C37 0.0306(14) 0.0409(17) 0.0280(14) 0.0009(12) 0.0127(11) 0.0003(12)
C38 0.0340(15) 0.0452(18) 0.0260(14) 0.0049(12) 0.0145(12) 0.0110(13)
C39 0.0467(17) 0.0278(15) 0.0322(14) -0.0032(11) 0.0198(13) 0.0013(13)
C40 0.0353(15) 0.0340(16) 0.0289(14) -0.0009(12) 0.0140(12) 0.0011(12)
C41 0.0512(18) 0.0345(17) 0.0542(18) -0.0117(14) 0.0267(15) -0.0065(14)
C42 0.0341(14) 0.0340(16) 0.0359(15) -0.0033(12) 0.0146(12) -0.0036(12)
C43 0.062(2) 0.049(2) 0.0440(18) 0.0018(15) 0.0291(15) 0.0176(16)
C44 0.0298(14) 0.0261(14) 0.0213(13) 0.0011(10) 0.0109(11) 0.0011(11)
C45 0.0322(14) 0.0301(15) 0.0269(13) -0.0004(11) 0.0108(11) -0.0015(12)
C46 0.0380(15) 0.0221(14) 0.0359(15) 0.0028(11) 0.0130(12) -0.0029(12)
C47 0.0342(15) 0.0295(15) 0.0243(13) 0.0055(11) 0.0104(11) 0.0062(12)
C48 0.0326(14) 0.0330(16) 0.0220(13) 0.0015(11) 0.0073(11) -0.0025(12)
C49 0.0321(14) 0.0278(15) 0.0234(13) 0.0023(11) 0.0109(11) -0.0001(11)
C50 0.0380(16) 0.0342(16) 0.0336(15) 0.0026(12) 0.0024(12) -0.0040(12)
C51 0.0391(16) 0.0327(16) 0.0415(16) 0.0055(13) 0.0044(13) -0.0082(13)
C52 0.0382(16) 0.0384(18) 0.0363(15) 0.0101(13) 0.0056(13) 0.0051(13)
C53 0.0528(19) 0.043(2) 0.0483(18) -0.0040(14) 0.0032(15) -0.0104(15)
C54 0.129(8) 0.050(5) 0.064(5) 0.017(4) 0.036(5) -0.003(5)

loop_
_atom_type_symbol
_atom_type_description
_atom_type_scat_dispersion_real
_atom_type_scat_dispersion_imag
_atom_type_scat_source
C C 0.0033 0.0016 'International Tables Vol C Tables 4.2.6.8 and 6.1.1.4'
H H 0.0000 0.0000 'International Tables Vol C Tables 4.2.6.8 and 6.1.1.4'
O O 0.0106 0.0060 'International Tables Vol C Tables 4.2.6.8 and 6.1.1.4'
Cl Cl 0.1484 0.1585 'International Tables Vol C Tables 4.2.6.8 and 6.1.1.4'

loop_
_geom_angle_atom_site_label_1
_geom_angle_atom_site_label_2
_geom_angle_atom_site_label_3
_geom_angle
_geom_angle_site_symmetry_1
_geom_angle_site_symmetry_3
Cl6 Cl5 C54 34.1(3) 7_565 .
Cl5 Cl6 C54 119.7(5) 7_565 7_565
Cl5 Cl6 C54 146.1(5) 7_565 .
C54 Cl6 C54 94.1(5) 7_565 .
Cl5 Cl6 Cl6 178.1(3) 7_565 7_565
C54 Cl6 Cl6 60.2(3) 7_565 7_565
C54 Cl6 Cl6 33.9(2) . 7_565
C38 O2 C43 117.2(2) . .
C47 O3 C52 117.1(2) . .
C21 O4 C26 117.50(19) . .
C12 O5 C17 117.7(2) . .
C2 C1 C7 121.6(2) . 5_665
C2 C1 H1 119.2 . .
C7 C1 H1 119.2 5_665 .
C1 C2 C3 121.5(2) . .
C1 C2 H2 119.2 . .
C3 C2 H2 119.2 . .
C8 C3 C4 118.9(2) . .
C8 C3 C2 118.9(2) . .
C4 C3 C2 122.2(2) . .
C5 C4 C3 119.0(2) . .
C5 C4 C18 120.8(2) . .
C3 C4 C18 120.1(2) . .
C6 C5 C4 123.0(2) . .
C6 C5 H5 118.5 . .
C4 C5 H5 118.5 . .
C5 C6 C7 119.1(2) . .
C5 C6 C9 119.6(2) . .
C7 C6 C9 121.3(2) . .
C6 C7 C8 119.3(2) . .
C6 C7 C1 122.0(2) . 5_665
C8 C7 C1 118.6(2) . 5_665
C3 C8 C7 120.7(2) . .
C3 C8 C8 119.6(3) . 5_665
C7 C8 C8 119.7(3) . 5_665
C10 C9 C14 120.5(2) . .
C10 C9 C6 120.3(2) . .
C14 C9 C6 119.2(2) . .
C9 C10 C11 119.1(2) . .
C9 C10 C16 120.8(2) . .
C11 C10 C16 120.1(2) . .
C12 C11 C10 120.3(2) . .
C12 C11 H11 119.9 . .
C10 C11 H11 119.9 . .
O5 C12 C13 115.4(2) . .
O5 C12 C11 124.6(2) . .
C13 C12 C11 120.1(2) . .
C12 C13 C14 121.0(3) . .
C12 C13 H13 119.5 . .
C14 C13 H13 119.5 . .
C13 C14 C9 119.1(2) . .
C13 C14 C15 120.0(2) . .
C9 C14 C15 120.9(2) . .
C14 C15 H15A 109.5 . .
C14 C15 H15B 109.5 . .
H15A C15 H15B 109.5 . .
C14 C15 H15C 109.5 . .
H15A C15 H15C 109.5 . .
H15B C15 H15C 109.5 . .
C10 C16 H16A 109.5 . .
C10 C16 H16B 109.5 . .
H16A C16 H16B 109.5 . .
C10 C16 H16C 109.5 . .
H16A C16 H16C 109.5 . .
H16B C16 H16C 109.5 . .
O5 C17 H17A 109.5 . .
O5 C17 H17B 109.5 . .
H17A C17 H17B 109.5 . .
O5 C17 H17C 109.5 . .
H17A C17 H17C 109.5 . .
H17B C17 H17C 109.5 . .
C19 C18 C23 119.8(2) . .
C19 C18 C4 119.3(2) . .
C23 C18 C4 120.8(2) . .
C18 C19 C20 120.1(2) . .
C18 C19 C25 119.8(2) . .
C20 C19 C25 120.1(2) . .
C21 C20 C19 119.8(2) . .
C21 C20 H20 120.1 . .
C19 C20 H20 120.1 . .
O4 C21 C20 124.4(2) . .
O4 C21 C22 115.3(2) . .
C20 C21 C22 120.3(2) . .
C21 C22 C23 120.6(2) . .
C21 C22 H22 119.7 . .
C23 C22 H22 119.7 . .
C22 C23 C18 119.3(2) . .
C22 C23 C24 119.6(2) . .
C18 C23 C24 121.1(2) . .
C23 C24 H24A 109.5 . .
C23 C24 H24B 109.5 . .
H24A C24 H24B 109.5 . .
C23 C24 H24C 109.5 . .
H24A C24 H24C 109.5 . .
H24B C24 H24C 109.5 . .
C19 C25 H25A 109.5 . .
C19 C25 H25B 109.5 . .
H25A C25 H25B 109.5 . .
C19 C25 H25C 109.5 . .
H25A C25 H25C 109.5 . .
H25B C25 H25C 109.5 . .
O4 C26 H26A 109.5 . .
O4 C26 H26B 109.5 . .
H26A C26 H26B 109.5 . .
O4 C26 H26C 109.5 . .
H26A C26 H26C 109.5 . .
H26B C26 H26C 109.5 . .
C28 C27 C33 121.7(2) . 5_567
C28 C27 H27 119.1 . .
C33 C27 H27 119.1 5_567 .
C27 C28 C29 122.1(2) . .
C27 C28 H28 119.0 . .
C29 C28 H28 119.0 . .
C30 C29 C34 119.2(2) . .
C30 C29 C28 122.6(2) . .
C34 C29 C28 118.2(2) . .
C31 C30 C29 119.2(2) . .
C31 C30 C44 119.6(2) . .
C29 C30 C44 121.2(2) . .
C32 C31 C30 122.9(2) . .
C32 C31 H31 118.5 . .
C30 C31 H31 118.5 . .
C31 C32 C33 119.1(2) . .
C31 C32 C35 119.2(2) . .
C33 C32 C35 121.6(2) . .
C32 C33 C34 119.3(2) . .
C32 C33 C27 122.6(2) . 5_567
C34 C33 C27 118.1(2) . 5_567
C29 C34 C33 120.1(2) . .
C29 C34 C34 119.8(3) . 5_567
C33 C34 C34 120.0(3) . 5_567
C40 C35 C36 120.1(2) . .
C40 C35 C32 121.7(2) . .
C36 C35 C32 118.2(2) . .
C37 C36 C35 118.8(2) . .
C37 C36 C42 120.2(2) . .
C35 C36 C42 121.0(2) . .
C38 C37 C36 121.3(2) . .
C38 C37 H37 119.4 . .
C36 C37 H37 119.4 . .
C39 C38 C37 120.3(2) . .
C39 C38 O2 124.2(2) . .
C37 C38 O2 115.5(2) . .
C38 C39 C40 120.1(2) . .
C38 C39 H39 120.0 . .
C40 C39 H39 120.0 . .
C35 C40 C39 119.5(2) . .
C35 C40 C41 120.5(2) . .
C39 C40 C41 120.0(2) . .
C40 C41 H41A 109.5 . .
C40 C41 H41B 109.5 . .
H41A C41 H41B 109.5 . .
C40 C41 H41C 109.5 . .
H41A C41 H41C 109.5 . .
H41B C41 H41C 109.5 . .
C36 C42 H42A 109.5 . .
C36 C42 H42B 109.5 . .
H42A C42 H42B 109.5 . .
C36 C42 H42C 109.5 . .
H42A C42 H42C 109.5 . .
H42B C42 H42C 109.5 . .
O2 C43 H43A 109.5 . .
O2 C43 H43B 109.5 . .
H43A C43 H43B 109.5 . .
O2 C43 H43C 109.5 . .
H43A C43 H43C 109.5 . .
H43B C43 H43C 109.5 . .
C49 C44 C45 120.1(2) . .
C49 C44 C30 119.8(2) . .
C45 C44 C30 120.1(2) . .
C46 C45 C44 119.3(2) . .
C46 C45 C51 120.1(2) . .
C44 C45 C51 120.6(2) . .
C45 C46 C47 120.8(2) . .
C45 C46 H46 119.6 . .
C47 C46 H46 119.6 . .
C48 C47 O3 124.3(2) . .
C48 C47 C46 119.9(2) . .
O3 C47 C46 115.8(2) . .
C47 C48 C49 120.7(2) . .
C47 C48 H48 119.6 . .
C49 C48 H48 119.6 . .
C48 C49 C44 119.1(2) . .
C48 C49 C50 120.1(2) . .
C44 C49 C50 120.8(2) . .
C49 C50 H50A 109.5 . .
C49 C50 H50B 109.5 . .
H50A C50 H50B 109.5 . .
C49 C50 H50C 109.5 . .
H50A C50 H50C 109.5 . .
H50B C50 H50C 109.5 . .
C45 C51 H51A 109.5 . .
C45 C51 H51B 109.5 . .
H51A C51 H51B 109.5 . .
C45 C51 H51C 109.5 . .
H51A C51 H51C 109.5 . .
H51B C51 H51C 109.5 . .
O3 C52 H52A 109.5 . .
O3 C52 H52B 109.5 . .
H52A C52 H52B 109.5 . .
O3 C52 H52C 109.5 . .
H52A C52 H52C 109.5 . .
H52B C52 H52C 109.5 . .
Cl2 C53 Cl1' 135.4(2) . .
Cl2 C53 Cl3 114.9(2) . .
Cl1' C53 Cl3 99.5(2) . .
Cl2 C53 Cl3' 103.1(4) . .
Cl1' C53 Cl3' 112.5(3) . .
Cl3 C53 Cl3' 13.1(4) . .
Cl2 C53 Cl2' 28.21(14) . .
Cl1' C53 Cl2' 111.2(2) . .
Cl3 C53 Cl2' 116.3(2) . .
Cl3' C53 Cl2' 108.8(3) . .
Cl2 C53 Cl1 109.8(2) . .
Cl1' C53 Cl1 27.61(12) . .
Cl3 C53 Cl1 109.7(3) . .
Cl3' C53 Cl1 120.9(3) . .
Cl2' C53 Cl1 83.9(2) . .
Cl2 C53 H53 107.4 . .
Cl1' C53 H53 87.0 . .
Cl3 C53 H53 107.4 . .
Cl3' C53 H53 107.6 . .
Cl2' C53 H53 127.8 . .
Cl1 C53 H53 107.4 . .
Cl6 C54 Cl5 26.2(2) 7_565 .
Cl6 C54 Cl6 85.9(4) 7_565 .
Cl5 C54 Cl6 112.1(4) . .
Cl6 C54 Cl4 121.9(5) 7_565 .
Cl5 C54 Cl4 110.4(3) . .
Cl6 C54 Cl4 110.5(3) . .
Cl6 C54 H54A 119.5 7_565 .
Cl5 C54 H54A 107.9 . .
Cl6 C54 H54A 107.8 . .
Cl4 C54 H54A 108.0 . .

loop_
_geom_bond_atom_site_label_1
_geom_bond_atom_site_label_2
_geom_bond_distance
_geom_bond_site_symmetry_2
Cl1 C53 1.835(4) .
Cl2 C53 1.647(4) .
Cl3 C53 1.740(5) .
Cl1' C53 1.688(4) .
Cl2' C53 1.758(4) .
Cl3' C53 1.749(5) .
Cl4 C54 1.764(5) .
Cl5 Cl6 0.880(2) 7_565
Cl5 C54 1.730(5) .
Cl6 Cl5 0.880(2) 7_565
Cl6 C54 1.116(6) 7_565
Cl6 C54 1.739(5) .
Cl6 Cl6 1.999(5) 7_565
O2 C38 1.387(3) .
O2 C43 1.425(3) .
O3 C47 1.379(3) .
O3 C52 1.434(3) .
O4 C21 1.376(3) .
O4 C26 1.426(3) .
O5 C12 1.375(3) .
O5 C17 1.424(3) .
C1 C2 1.341(3) .
C1 C7 1.436(3) 5_665
C1 H1 0.9300 .
C2 C3 1.434(3) .
C2 H2 0.9300 .
C3 C8 1.418(3) .
C3 C4 1.419(3) .
C4 C5 1.389(3) .
C4 C18 1.491(3) .
C5 C6 1.387(3) .
C5 H5 0.9300 .
C6 C7 1.409(3) .
C6 C9 1.501(3) .
C7 C8 1.421(3) .
C7 C1 1.436(3) 5_665
C8 C8 1.440(4) 5_665
C9 C10 1.401(3) .
C9 C14 1.403(3) .
C10 C11 1.402(3) .
C10 C16 1.500(3) .
C11 C12 1.387(4) .
C11 H11 0.9300 .
C12 C13 1.385(4) .
C13 C14 1.386(3) .
C13 H13 0.9300 .
C14 C15 1.506(3) .
C15 H15A 0.9600 .
C15 H15B 0.9600 .
C15 H15C 0.9600 .
C16 H16A 0.9600 .
C16 H16B 0.9600 .
C16 H16C 0.9600 .
C17 H17A 0.9600 .
C17 H17B 0.9600 .
C17 H17C 0.9600 .
C18 C19 1.399(3) .
C18 C23 1.402(3) .
C19 C20 1.401(3) .
C19 C25 1.506(3) .
C20 C21 1.382(3) .
C20 H20 0.9300 .
C21 C22 1.391(3) .
C22 C23 1.394(3) .
C22 H22 0.9300 .
C23 C24 1.507(3) .
C24 H24A 0.9600 .
C24 H24B 0.9600 .
C24 H24C 0.9600 .
C25 H25A 0.9600 .
C25 H25B 0.9600 .
C25 H25C 0.9600 .
C26 H26A 0.9600 .
C26 H26B 0.9600 .
C26 H26C 0.9600 .
C27 C28 1.341(3) .
C27 C33 1.437(3) 5_567
C27 H27 0.9300 .
C28 C29 1.432(3) .
C28 H28 0.9300 .
C29 C30 1.408(3) .
C29 C34 1.425(3) .
C30 C31 1.391(3) .
C30 C44 1.500(3) .
C31 C32 1.387(3) .
C31 H31 0.9300 .
C32 C33 1.408(3) .
C32 C35 1.499(3) .
C33 C34 1.426(3) .
C33 C27 1.437(3) 5_567
C34 C34 1.435(4) 5_567
C35 C40 1.395(3) .
C35 C36 1.406(3) .
C36 C37 1.381(3) .
C36 C42 1.508(3) .
C37 C38 1.376(4) .
C37 H37 0.9300 .
C38 C39 1.375(3) .
C39 C40 1.397(3) .
C39 H39 0.9300 .
C40 C41 1.511(4) .
C41 H41A 0.9600 .
C41 H41B 0.9600 .
C41 H41C 0.9600 .
C42 H42A 0.9600 .
C42 H42B 0.9600 .
C42 H42C 0.9600 .
C43 H43A 0.9600 .
C43 H43B 0.9600 .
C43 H43C 0.9600 .
C44 C49 1.401(3) .
C44 C45 1.404(3) .
C45 C46 1.386(3) .
C45 C51 1.514(3) .
C46 C47 1.388(3) .
C46 H46 0.9300 .
C47 C48 1.378(3) .
C48 C49 1.398(3) .
C48 H48 0.9300 .
C49 C50 1.501(3) .
C50 H50A 0.9600 .
C50 H50B 0.9600 .
C50 H50C 0.9600 .
C51 H51A 0.9600 .
C51 H51B 0.9600 .
C51 H51C 0.9600 .
C52 H52A 0.9600 .
C52 H52B 0.9600 .
C52 H52C 0.9600 .
C53 H53 0.9800 .
C54 Cl6 1.116(6) 7_565
C54 H54A 0.9600 .

loop_
_geom_torsion_atom_site_label_1
_geom_torsion_atom_site_label_2
_geom_torsion_atom_site_label_3
_geom_torsion_atom_site_label_4
_geom_torsion
_geom_torsion_site_symmetry_1
_geom_torsion_site_symmetry_4
C7 C1 C2 C3 -0.4(4) 5_665 .
C1 C2 C3 C8 1.0(3) . .
C1 C2 C3 C4 -178.3(2) . .
C8 C3 C4 C5 0.7(3) . .
C2 C3 C4 C5 180.0(2) . .
C8 C3 C4 C18 -176.3(2) . .
C2 C3 C4 C18 3.0(3) . .
C3 C4 C5 C6 -0.4(4) . .
C18 C4 C5 C6 176.5(2) . .
C4 C5 C6 C7 0.5(4) . .
C4 C5 C6 C9 -178.0(2) . .
C5 C6 C7 C8 -0.8(3) . .
C9 C6 C7 C8 177.7(2) . .
C5 C6 C7 C1 -179.1(2) . 5_665
C9 C6 C7 C1 -0.6(3) . 5_665
C4 C3 C8 C7 -1.1(3) . .
C2 C3 C8 C7 179.6(2) . .
C4 C3 C8 C8 178.2(3) . 5_665
C2 C3 C8 C8 -1.1(4) . 5_665
C6 C7 C8 C3 1.1(3) . .
C1 C7 C8 C3 179.4(2) 5_665 .
C6 C7 C8 C8 -178.1(2) . 5_665
C1 C7 C8 C8 0.2(4) 5_665 5_665
C5 C6 C9 C10 -86.1(3) . .
C7 C6 C9 C10 95.4(3) . .
C5 C6 C9 C14 93.8(3) . .
C7 C6 C9 C14 -84.7(3) . .
C14 C9 C10 C11 0.7(3) . .
C6 C9 C10 C11 -179.4(2) . .
C14 C9 C10 C16 -178.8(2) . .
C6 C9 C10 C16 1.1(3) . .
C9 C10 C11 C12 -0.1(3) . .
C16 C10 C11 C12 179.4(2) . .
C17 O5 C12 C13 168.1(2) . .
C17 O5 C12 C11 -12.1(4) . .
C10 C11 C12 O5 179.4(2) . .
C10 C11 C12 C13 -0.9(4) . .
O5 C12 C13 C14 -179.0(2) . .
C11 C12 C13 C14 1.3(4) . .
C12 C13 C14 C9 -0.7(4) . .
C12 C13 C14 C15 179.0(2) . .
C10 C9 C14 C13 -0.3(3) . .
C6 C9 C14 C13 179.8(2) . .
C10 C9 C14 C15 -180.0(2) . .
C6 C9 C14 C15 0.1(3) . .
C5 C4 C18 C19 -97.3(3) . .
C3 C4 C18 C19 79.6(3) . .
C5 C4 C18 C23 83.5(3) . .
C3 C4 C18 C23 -99.6(3) . .
C23 C18 C19 C20 1.0(3) . .
C4 C18 C19 C20 -178.2(2) . .
C23 C18 C19 C25 179.9(2) . .
C4 C18 C19 C25 0.7(3) . .
C18 C19 C20 C21 0.4(3) . .
C25 C19 C20 C21 -178.5(2) . .
C26 O4 C21 C20 -8.5(3) . .
C26 O4 C21 C22 170.8(2) . .
C19 C20 C21 O4 177.8(2) . .
C19 C20 C21 C22 -1.5(3) . .
O4 C21 C22 C23 -178.0(2) . .
C20 C21 C22 C23 1.4(4) . .
C21 C22 C23 C18 -0.1(3) . .
C21 C22 C23 C24 178.7(2) . .
C19 C18 C23 C22 -1.1(3) . .
C4 C18 C23 C22 178.1(2) . .
C19 C18 C23 C24 -179.9(2) . .
C4 C18 C23 C24 -0.7(3) . .
C33 C27 C28 C29 0.2(4) 5_567 .
C27 C28 C29 C30 179.8(2) . .
C27 C28 C29 C34 -1.9(3) . .
C34 C29 C30 C31 -1.2(3) . .
C28 C29 C30 C31 177.0(2) . .
C34 C29 C30 C44 177.6(2) . .
C28 C29 C30 C44 -4.1(3) . .
C29 C30 C31 C32 0.7(4) . .
C44 C30 C31 C32 -178.2(2) . .
C30 C31 C32 C33 1.3(4) . .
C30 C31 C32 C35 -175.2(2) . .
C31 C32 C33 C34 -2.7(3) . .
C35 C32 C33 C34 173.8(2) . .
C31 C32 C33 C27 177.8(2) . 5_567
C35 C32 C33 C27 -5.8(3) . 5_567
C30 C29 C34 C33 -0.1(3) . .
C28 C29 C34 C33 -178.5(2) . .
C30 C29 C34 C34 -179.7(2) . 5_567
C28 C29 C34 C34 2.0(4) . 5_567
C32 C33 C34 C29 2.1(3) . .
C27 C33 C34 C29 -178.3(2) 5_567 .
C32 C33 C34 C34 -178.4(3) . 5_567
C27 C33 C34 C34 1.2(4) 5_567 5_567
C31 C32 C35 C40 -96.5(3) . .
C33 C32 C35 C40 87.0(3) . .
C31 C32 C35 C36 82.2(3) . .
C33 C32 C35 C36 -94.2(3) . .
C40 C35 C36 C37 -1.3(3) . .
C32 C35 C36 C37 179.9(2) . .
C40 C35 C36 C42 177.4(2) . .
C32 C35 C36 C42 -1.3(3) . .
C35 C36 C37 C38 2.6(4) . .
C42 C36 C37 C38 -176.1(2) . .
C36 C37 C38 C39 -2.0(4) . .
C36 C37 C38 O2 179.0(2) . .
C43 O2 C38 C39 18.4(4) . .
C43 O2 C38 C37 -162.5(2) . .
C37 C38 C39 C40 0.0(4) . .
O2 C38 C39 C40 179.0(2) . .
C36 C35 C40 C39 -0.6(4) . .
C32 C35 C40 C39 178.2(2) . .
C36 C35 C40 C41 179.3(2) . .
C32 C35 C40 C41 -2.0(4) . .
C38 C39 C40 C35 1.2(4) . .
C38 C39 C40 C41 -178.7(2) . .
C31 C30 C44 C49 92.7(3) . .
C29 C30 C44 C49 -86.2(3) . .
C31 C30 C44 C45 -86.2(3) . .
C29 C30 C44 C45 95.0(3) . .
C49 C44 C45 C46 1.3(4) . .
C30 C44 C45 C46 -179.9(2) . .
C49 C44 C45 C51 -179.0(2) . .
C30 C44 C45 C51 -0.1(3) . .
C44 C45 C46 C47 -0.5(4) . .
C51 C45 C46 C47 179.7(2) . .
C52 O3 C47 C48 8.2(3) . .
C52 O3 C47 C46 -171.7(2) . .
C45 C46 C47 C48 -0.5(4) . .
C45 C46 C47 O3 179.4(2) . .
O3 C47 C48 C49 -179.3(2) . .
C46 C47 C48 C49 0.6(4) . .
C47 C48 C49 C44 0.1(3) . .
C47 C48 C49 C50 179.9(2) . .
C45 C44 C49 C48 -1.1(3) . .
C30 C44 C49 C48 -180.0(2) . .
C45 C44 C49 C50 179.1(2) . .
C30 C44 C49 C50 0.2(3) . .
Cl6 Cl5 C54 Cl6 -2.3(4) 7_565 .
Cl6 Cl5 C54 Cl4 121.3(7) 7_565 .
Cl5 Cl6 C54 Cl6 176.6(6) 7_565 7_565
C54 Cl6 C54 Cl6 0.0 7_565 7_565
Cl5 Cl6 C54 Cl5 177.6(4) 7_565 .
C54 Cl6 C54 Cl5 1.03(18) 7_565 .
Cl6 Cl6 C54 Cl5 1.03(18) 7_565 .
Cl5 Cl6 C54 Cl4 54.1(7) 7_565 .
C54 Cl6 C54 Cl4 -122.6(6) 7_565 .
Cl6 Cl6 C54 Cl4 -122.6(6) 7_565 .
